data_4029235
loop_
_publ_author_name
'Iaroshenko, Viktor O'
'Gevorgyan, Ashot'
'Davydova, Olena'
'Villinger, Alexander'
'Langer, Peter'

_publ_section_title
;
 Regioselective and guided C-h activation of 4-nitropyrazoles.
;
_journal_issue 7
_journal_name_full 'The Journal of organic chemistry'
_journal_page_first 2906
_journal_page_last 2915
_journal_paper_doi 10.1021/jo4025418
_journal_volume 79
_journal_year 2014
_chemical_formula_moiety 'C16 H14 N4 O2'
_chemical_formula_sum 'C16 H14 N4 O2'
_chemical_formula_weight 294.31
_chemical_name_systematic
;
 ?
;
_space_group_IT_number 14
_symmetry_cell_setting monoclinic
_symmetry_Int_Tables_number 14
_symmetry_space_group_name_Hall '-P 2yn'
_symmetry_space_group_name_H-M 'P 1 21/n 1'
_atom_sites_solution_hydrogens geom
_atom_sites_solution_primary direct
_atom_sites_solution_secondary difmap
_audit_creation_method SHELXL-97
_cell_angle_alpha 90.00
_cell_angle_beta 105.700(2)
_cell_angle_gamma 90.00
_cell_formula_units_Z 4
_cell_length_a 11.8416(4)
_cell_length_b 6.0888(2)
_cell_length_c 21.1714(7)
_cell_measurement_reflns_used 7119
_cell_measurement_temperature 173(2)
_cell_measurement_theta_max 65.148
_cell_measurement_theta_min 4.542
_cell_volume 1469.53(9)
_computing_cell_refinement 'Bruker Apex V7.51A'
_computing_data_collection 'Bruker Apex V7.51A'
_computing_data_reduction 'Bruker SAINT'
_computing_molecular_graphics 'ORTEP-3v2.01 (Farrugia, 1997)'
_computing_publication_material SHELXL-97
_computing_structure_refinement 'SHELXL-97 (Sheldrick, 1997)'
_computing_structure_solution 'SHELXS-97 (Sheldrick, 1997)'
_diffrn_ambient_temperature 173(2)
_diffrn_measured_fraction_theta_full 0.999
_diffrn_measured_fraction_theta_max 0.999
_diffrn_measurement_device_type 'Bruker Apex Kappa II-CCD-diffractometer'
_diffrn_measurement_method 'phi and omega scans'
_diffrn_radiation_monochromator graphite
_diffrn_radiation_source 'sealed tube'
_diffrn_radiation_type MoK\a
_diffrn_radiation_wavelength 0.71073
_diffrn_reflns_av_R_equivalents 0.0369
_diffrn_reflns_av_sigmaI/netI 0.0298
_diffrn_reflns_limit_h_max 17
_diffrn_reflns_limit_h_min -17
_diffrn_reflns_limit_k_max 7
_diffrn_reflns_limit_k_min -8
_diffrn_reflns_limit_l_max 26
_diffrn_reflns_limit_l_min -30
_diffrn_reflns_number 19154
_diffrn_reflns_theta_full 31.00
_diffrn_reflns_theta_max 31.00
_diffrn_reflns_theta_min 1.80
_exptl_absorpt_coefficient_mu 0.091
_exptl_absorpt_correction_T_max 0.9713
_exptl_absorpt_correction_T_min 0.9387
_exptl_absorpt_correction_type multi-scan
_exptl_absorpt_process_details '(SADABS; Sheldrick, 2004)'
_exptl_crystal_colour colourless
_exptl_crystal_density_diffrn 1.330
_exptl_crystal_density_method 'not measured'
_exptl_crystal_description block
_exptl_crystal_F_000 616
_exptl_crystal_size_max 0.70
_exptl_crystal_size_mid 0.46
_exptl_crystal_size_min 0.32
_refine_diff_density_max 0.350
_refine_diff_density_min -0.223
_refine_diff_density_rms 0.047
_refine_ls_extinction_method none
_refine_ls_goodness_of_fit_ref 1.038
_refine_ls_hydrogen_treatment constr
_refine_ls_matrix_type full
_refine_ls_number_parameters 200
_refine_ls_number_reflns 4681
_refine_ls_number_restraints 0
_refine_ls_restrained_S_all 1.038
_refine_ls_R_factor_all 0.0575
_refine_ls_R_factor_gt 0.0460
_refine_ls_shift/su_max 0.001
_refine_ls_shift/su_mean 0.000
_refine_ls_structure_factor_coef Fsqd
_refine_ls_weighting_details 'calc w=1/[\s^2^(Fo^2^)+(0.0673P)^2^+0.3395P] where P=(Fo^2^+2Fc^2^)/3'
_refine_ls_weighting_scheme calc
_refine_ls_wR_factor_gt 0.1218
_refine_ls_wR_factor_ref 0.1310
_reflns_number_gt 3808
_reflns_number_total 4681
_reflns_threshold_expression >2\s(I)
_cod_data_source_file jo4025418_si_002.cif
_cod_data_source_block is_ag421
_cod_depositor_comments
;Adding full bibliography for
 ./tmp-cod-update-bibliographies-12971/cifs/4029235.cif.
;
_cod_original_cell_volume 1469.53(8)
_cod_original_sg_symbol_H-M 'P 21/n'
_cod_database_code 4029235

loop_
_symmetry_equiv_pos_as_xyz
'x, y, z'
'-x+1/2, y+1/2, -z+1/2'
'-x, -y, -z'
'x-1/2, -y-1/2, z-1/2'

loop_
_atom_site_label
_atom_site_type_symbol
_atom_site_fract_x
_atom_site_fract_y
_atom_site_fract_z
_atom_site_U_iso_or_equiv
_atom_site_adp_type
_atom_site_occupancy
_atom_site_symmetry_multiplicity
_atom_site_calc_flag
_atom_site_refinement_flags
N1 N 1.19520(8) 0.17122(16) 0.18509(4) 0.0280(2) Uani 1 1 d .
N2 N 1.01088(10) 0.80900(16) 0.07530(5) 0.0341(2) Uani 1 1 d .
N3 N 0.90686(8) 0.24346(16) 0.20132(4) 0.02601(19) Uani 1 1 d .
N4 N 0.94711(9) 0.09215(18) 0.24961(5) 0.0331(2) Uani 1 1 d .
O1 O 1.26975(8) 0.04347(19) 0.21651(5) 0.0483(3) Uani 1 1 d .
O2 O 1.21153(7) 0.29227(15) 0.14200(4) 0.0335(2) Uani 1 1 d .
C1 C 0.98759(8) 0.30104(16) 0.17002(5) 0.02151(19) Uani 1 1 d .
C2 C 1.08598(9) 0.17857(17) 0.20068(5) 0.0243(2) Uani 1 1 d .
C3 C 1.05646(10) 0.0529(2) 0.24929(5) 0.0313(2) Uani 1 1 d .
H3 H 1.1078 -0.0463 0.2779 0.038 Uiso 1 1 calc R
C4 C 0.96361(9) 0.46208(16) 0.11623(5) 0.02192(19) Uani 1 1 d .
C5 C 1.02941(10) 0.65445(17) 0.12160(5) 0.0287(2) Uani 1 1 d .
H5 H 1.0910 0.6767 0.1605 0.034 Uiso 1 1 calc R
C6 C 0.92415(11) 0.77319(19) 0.02059(6) 0.0312(2) Uani 1 1 d .
H6 H 0.9099 0.8813 -0.0130 0.037 Uiso 1 1 calc R
C7 C 0.85447(10) 0.5876(2) 0.01048(5) 0.0304(2) Uani 1 1 d .
H7 H 0.7939 0.5694 -0.0291 0.036 Uiso 1 1 calc R
C8 C 0.87438(9) 0.42859(18) 0.05901(5) 0.0266(2) Uani 1 1 d .
H8 H 0.8280 0.2991 0.0533 0.032 Uiso 1 1 calc R
C9 C 0.78662(9) 0.32013(19) 0.19036(5) 0.0279(2) Uani 1 1 d .
H9A H 0.7777 0.4609 0.1661 0.033 Uiso 1 1 calc R
H9B H 0.7715 0.3488 0.2334 0.033 Uiso 1 1 calc R
C10 C 0.69577(9) 0.15977(18) 0.15241(5) 0.0263(2) Uani 1 1 d .
C11 C 0.72227(10) -0.03064(19) 0.12342(6) 0.0314(2) Uani 1 1 d .
H11 H 0.8017 -0.0661 0.1266 0.038 Uiso 1 1 calc R
C12 C 0.63322(11) -0.1699(2) 0.08971(6) 0.0354(3) Uani 1 1 d .
H12 H 0.6529 -0.2990 0.0698 0.042 Uiso 1 1 calc R
C13 C 0.51642(10) -0.1245(2) 0.08450(6) 0.0362(3) Uani 1 1 d .
C14 C 0.49081(11) 0.0670(3) 0.11279(8) 0.0515(4) Uani 1 1 d .
H14 H 0.4113 0.1028 0.1094 0.062 Uiso 1 1 calc R
C15 C 0.57873(11) 0.2076(3) 0.14601(8) 0.0462(4) Uani 1 1 d .
H15 H 0.5586 0.3388 0.1647 0.055 Uiso 1 1 calc R
C16 C 0.41991(13) -0.2759(3) 0.04814(9) 0.0529(4) Uani 1 1 d .
H16A H 0.3500 -0.2529 0.0637 0.079 Uiso 1 1 calc R
H16B H 0.4459 -0.4287 0.0561 0.079 Uiso 1 1 calc R
H16C H 0.4010 -0.2446 0.0010 0.079 Uiso 1 1 calc R

loop_
_atom_site_aniso_label
_atom_site_aniso_U_11
_atom_site_aniso_U_22
_atom_site_aniso_U_33
_atom_site_aniso_U_23
_atom_site_aniso_U_13
_atom_site_aniso_U_12
N1 0.0242(4) 0.0325(5) 0.0253(4) 0.0045(3) 0.0034(3) 0.0008(3)
N2 0.0427(6) 0.0244(4) 0.0336(5) 0.0045(4) 0.0076(4) -0.0058(4)
N3 0.0260(4) 0.0281(4) 0.0238(4) 0.0059(3) 0.0064(3) 0.0000(3)
N4 0.0331(5) 0.0381(5) 0.0287(4) 0.0138(4) 0.0093(4) 0.0026(4)
O1 0.0318(4) 0.0600(6) 0.0534(6) 0.0281(5) 0.0122(4) 0.0179(4)
O2 0.0290(4) 0.0429(5) 0.0292(4) 0.0100(3) 0.0086(3) -0.0007(3)
C1 0.0232(4) 0.0211(4) 0.0186(4) -0.0001(3) 0.0030(3) -0.0032(3)
C2 0.0237(4) 0.0261(5) 0.0214(4) 0.0026(4) 0.0034(3) -0.0014(4)
C3 0.0306(5) 0.0352(6) 0.0267(5) 0.0111(4) 0.0056(4) 0.0022(4)
C4 0.0235(4) 0.0212(4) 0.0206(4) 0.0020(3) 0.0051(3) -0.0001(3)
C5 0.0334(5) 0.0234(5) 0.0267(5) 0.0004(4) 0.0035(4) -0.0052(4)
C6 0.0361(6) 0.0278(5) 0.0300(5) 0.0096(4) 0.0096(4) 0.0021(4)
C7 0.0269(5) 0.0372(6) 0.0247(5) 0.0082(4) 0.0028(4) -0.0013(4)
C8 0.0254(4) 0.0287(5) 0.0239(4) 0.0039(4) 0.0033(4) -0.0054(4)
C9 0.0265(5) 0.0289(5) 0.0297(5) 0.0005(4) 0.0101(4) 0.0013(4)
C10 0.0249(5) 0.0303(5) 0.0256(5) 0.0004(4) 0.0102(4) 0.0015(4)
C11 0.0260(5) 0.0281(5) 0.0411(6) -0.0005(5) 0.0108(4) 0.0043(4)
C12 0.0343(6) 0.0273(5) 0.0445(7) -0.0048(5) 0.0106(5) 0.0030(4)
C13 0.0298(5) 0.0378(6) 0.0401(6) -0.0043(5) 0.0078(5) -0.0028(5)
C14 0.0245(5) 0.0644(10) 0.0666(9) -0.0261(8) 0.0139(6) -0.0002(6)
C15 0.0282(6) 0.0540(8) 0.0587(8) -0.0265(7) 0.0159(6) 0.0021(5)
C16 0.0377(7) 0.0505(8) 0.0650(10) -0.0126(8) 0.0046(7) -0.0102(6)

loop_
_atom_type_symbol
_atom_type_description
_atom_type_scat_dispersion_real
_atom_type_scat_dispersion_imag
_atom_type_scat_source
C C 0.0033 0.0016 'International Tables Vol C Tables 4.2.6.8 and 6.1.1.4'
H H 0.0000 0.0000 'International Tables Vol C Tables 4.2.6.8 and 6.1.1.4'
N N 0.0061 0.0033 'International Tables Vol C Tables 4.2.6.8 and 6.1.1.4'
O O 0.0106 0.0060 'International Tables Vol C Tables 4.2.6.8 and 6.1.1.4'

loop_
_geom_angle_atom_site_label_1
_geom_angle_atom_site_label_2
_geom_angle_atom_site_label_3
_geom_angle
O2 N1 O1 123.21(10)
O2 N1 C2 119.36(9)
O1 N1 C2 117.43(9)
C5 N2 C6 117.08(10)
C1 N3 N4 113.19(9)
C1 N3 C9 129.12(9)
N4 N3 C9 117.69(9)
C3 N4 N3 105.26(9)
N3 C1 C2 104.33(8)
N3 C1 C4 122.66(9)
C2 C1 C4 133.00(9)
C1 C2 C3 107.00(9)
C1 C2 N1 127.65(9)
C3 C2 N1 125.31(9)
N4 C3 C2 110.21(10)
N4 C3 H3 124.9
C2 C3 H3 124.9
C8 C4 C5 118.05(9)
C8 C4 C1 121.25(9)
C5 C4 C1 120.69(9)
N2 C5 C4 123.77(10)
N2 C5 H5 118.1
C4 C5 H5 118.1
N2 C6 C7 123.53(10)
N2 C6 H6 118.2
C7 C6 H6 118.2
C6 C7 C8 118.85(10)
C6 C7 H7 120.6
C8 C7 H7 120.6
C7 C8 C4 118.72(10)
C7 C8 H8 120.6
C4 C8 H8 120.6
N3 C9 C10 113.70(9)
N3 C9 H9A 108.8
C10 C9 H9A 108.8
N3 C9 H9B 108.8
C10 C9 H9B 108.8
H9A C9 H9B 107.7
C15 C10 C11 118.19(11)
C15 C10 C9 117.69(10)
C11 C10 C9 124.12(10)
C10 C11 C12 120.39(10)
C10 C11 H11 119.8
C12 C11 H11 119.8
C13 C12 C11 121.44(11)
C13 C12 H12 119.3
C11 C12 H12 119.3
C14 C13 C12 117.74(12)
C14 C13 C16 120.83(12)
C12 C13 C16 121.42(12)
C13 C14 C15 121.29(12)
C13 C14 H14 119.4
C15 C14 H14 119.4
C14 C15 C10 120.94(12)
C14 C15 H15 119.5
C10 C15 H15 119.5
C13 C16 H16A 109.5
C13 C16 H16B 109.5
H16A C16 H16B 109.5
C13 C16 H16C 109.5
H16A C16 H16C 109.5
H16B C16 H16C 109.5

loop_
_geom_bond_atom_site_label_1
_geom_bond_atom_site_label_2
_geom_bond_distance
N1 O2 1.2283(12)
N1 O1 1.2284(12)
N1 C2 1.4193(14)
N2 C5 1.3334(14)
N2 C6 1.3417(16)
N3 C1 1.3486(13)
N3 N4 1.3629(12)
N3 C9 1.4561(14)
N4 C3 1.3185(15)
C1 C2 1.3877(14)
C1 C4 1.4710(13)
C2 C3 1.4006(14)
C3 H3 0.9500
C4 C8 1.3904(13)
C4 C5 1.3943(14)
C5 H5 0.9500
C6 C7 1.3811(17)
C6 H6 0.9500
C7 C8 1.3848(15)
C7 H7 0.9500
C8 H8 0.9500
C9 C10 1.5128(15)
C9 H9A 0.9900
C9 H9B 0.9900
C10 C15 1.3866(16)
C10 C11 1.3868(16)
C11 C12 1.3903(17)
C11 H11 0.9500
C12 C13 1.3852(17)
C12 H12 0.9500
C13 C14 1.3814(19)
C13 C16 1.5076(18)
C14 C15 1.3840(19)
C14 H14 0.9500
C15 H15 0.9500
C16 H16A 0.9800
C16 H16B 0.9800
C16 H16C 0.9800

loop_
_geom_torsion_atom_site_label_1
_geom_torsion_atom_site_label_2
_geom_torsion_atom_site_label_3
_geom_torsion_atom_site_label_4
_geom_torsion
C1 N3 N4 C3 0.26(13)
C9 N3 N4 C3 -179.70(10)
N4 N3 C1 C2 -0.23(12)
C9 N3 C1 C2 179.72(10)
N4 N3 C1 C4 -179.91(9)
C9 N3 C1 C4 0.04(17)
N3 C1 C2 C3 0.11(11)
C4 C1 C2 C3 179.74(11)
N3 C1 C2 N1 177.63(10)
C4 C1 C2 N1 -2.73(18)
O2 N1 C2 C1 4.06(17)
O1 N1 C2 C1 -176.68(11)
O2 N1 C2 C3 -178.84(11)
O1 N1 C2 C3 0.42(17)
N3 N4 C3 C2 -0.18(14)
C1 C2 C3 N4 0.05(13)
N1 C2 C3 N4 -177.55(11)
N3 C1 C4 C8 -59.75(14)
C2 C1 C4 C8 120.67(13)
N3 C1 C4 C5 119.61(12)
C2 C1 C4 C5 -59.97(16)
C6 N2 C5 C4 -0.57(18)
C8 C4 C5 N2 0.71(17)
C1 C4 C5 N2 -178.68(11)
C5 N2 C6 C7 0.25(18)
N2 C6 C7 C8 -0.08(19)
C6 C7 C8 C4 0.21(17)
C5 C4 C8 C7 -0.50(16)
C1 C4 C8 C7 178.89(10)
C1 N3 C9 C10 102.19(13)
N4 N3 C9 C10 -77.86(12)
N3 C9 C10 C15 172.92(11)
N3 C9 C10 C11 -7.48(15)
C15 C10 C11 C12 -0.81(18)
C9 C10 C11 C12 179.60(11)
C10 C11 C12 C13 -0.6(2)
C11 C12 C13 C14 1.4(2)
C11 C12 C13 C16 -179.79(13)
C12 C13 C14 C15 -0.8(2)
C16 C13 C14 C15 -179.70(15)
C13 C14 C15 C10 -0.5(3)
C11 C10 C15 C14 1.3(2)
C9 C10 C15 C14 -179.05(14)
